data_7150417
loop_
_publ_author_name
'Sengupta, Anindita'
'Roy, Rituparna S.'
'Sabareesh, Varatharajan'
'Shamala, Narayanaswamy'
'Balaram, Padmanabhan'

_publ_section_title
;
 Aggregation modes in sheets formed by protected beta-amino acids and
 beta-peptides.
;
_journal_issue 6
_journal_name_full 'Organic &amp; biomolecular chemistry'
_journal_page_first 1166
_journal_page_last 1173
_journal_paper_doi 10.1039/b516088j
_journal_volume 4
_journal_year 2006
_chemical_formula_sum 'C16 H24 N2 O3'
_chemical_formula_weight 292.37
_chemical_name_common Boc-betaPhe-NHMe
_chemical_name_systematic
;
?
;
_space_group_IT_number 5
_symmetry_cell_setting monoclinic
_symmetry_space_group_name_Hall 'C 2y'
_symmetry_space_group_name_H-M 'C 1 2 1'
_atom_sites_solution_hydrogens geom
_atom_sites_solution_primary direct
_atom_sites_solution_secondary difmap
_audit_creation_method SHELXL-97
_cell_angle_alpha 90.00
_cell_angle_beta 109.824(9)
_cell_angle_gamma 90.00
_cell_formula_units_Z 4
_cell_length_a 20.536(12)
_cell_length_b 5.165(3)
_cell_length_c 16.872(10)
_cell_measurement_temperature 293(2)
_cell_volume 1683.5(17)
_computing_data_collection SMART
_computing_data_reduction SAINT
_computing_structure_refinement 'SHELXL-97 (Sheldrick, 1997)'
_computing_structure_solution 'SHELXS-97 (Sheldrick, 1990)'
_diffrn_ambient_temperature 293(2)
_diffrn_measured_fraction_theta_full 0.885
_diffrn_measured_fraction_theta_max 0.885
_diffrn_measurement_device_type 'BRUKER AXS SMART APEX CCD with Mo source'
_diffrn_measurement_method 'omega scan'
_diffrn_radiation_monochromator graphite
_diffrn_radiation_source 'fine-focus sealed tube'
_diffrn_radiation_type MoK\a
_diffrn_radiation_wavelength 0.71073
_diffrn_reflns_av_R_equivalents 0.0335
_diffrn_reflns_av_sigmaI/netI 0.0446
_diffrn_reflns_limit_h_max 20
_diffrn_reflns_limit_h_min -24
_diffrn_reflns_limit_k_max 6
_diffrn_reflns_limit_k_min -6
_diffrn_reflns_limit_l_max 19
_diffrn_reflns_limit_l_min -20
_diffrn_reflns_number 3565
_diffrn_reflns_theta_full 25.53
_diffrn_reflns_theta_max 25.53
_diffrn_reflns_theta_min 2.11
_exptl_absorpt_coefficient_mu 0.080
_exptl_absorpt_correction_type none
_exptl_crystal_colour colorless
_exptl_crystal_density_diffrn 1.154
_exptl_crystal_density_method 'not measured'
_exptl_crystal_description plate
_exptl_crystal_F_000 632
_exptl_crystal_size_max 0.50
_exptl_crystal_size_mid 0.20
_exptl_crystal_size_min 0.02
_refine_diff_density_max 0.391
_refine_diff_density_min -0.171
_refine_diff_density_rms 0.046
_refine_ls_abs_structure_details 'Flack H D (1983), Acta Cryst. A39, 876-881'
_refine_ls_abs_structure_Flack -10(10)
_refine_ls_extinction_method none
_refine_ls_goodness_of_fit_ref 1.184
_refine_ls_hydrogen_treatment constr
_refine_ls_matrix_type full
_refine_ls_number_parameters 190
_refine_ls_number_reflns 1561
_refine_ls_number_restraints 1
_refine_ls_restrained_S_all 1.183
_refine_ls_R_factor_all 0.1210
_refine_ls_R_factor_gt 0.0909
_refine_ls_shift/su_max 0.063
_refine_ls_shift/su_mean 0.018
_refine_ls_structure_factor_coef Fsqd
_refine_ls_weighting_details 'calc w=1/[\s^2^(Fo^2^)+(0.0975P)^2^+0.6662P] where P=(Fo^2^+2Fc^2^)/3'
_refine_ls_weighting_scheme calc
_refine_ls_wR_factor_gt 0.1912
_refine_ls_wR_factor_ref 0.2061
_reflns_number_gt 1182
_reflns_number_total 1561
_reflns_threshold_expression >2sigma(I)
_cod_data_source_file b516088j.txt
_cod_data_source_block bphe
_cod_depositor_comments
;
The following automatic conversions were performed:
'_symmetry_cell_setting' value 'Monoclinic' changed to 'monoclinic'
according to '/home/saulius/struct/CIF-dictionaries/cif_core.dic'
dictionary named 'cif_core.dic' version 2.4.1 from
2010-06-29.

'_exptl_absorpt_correction_type' value 'None' changed to
'none' according to '/home/saulius/struct/CIF-dictionaries/cif_core.dic'
dictionary named 'cif_core.dic' version 2.4.1 from 2010-06-29.

Automatic conversion script
Id: cif_fix_enum 1527 2010-12-29 10:47:43Z saulius 
;
_cod_original_cell_volume 1683.4(17)
_cod_original_sg_symbol_H-M C2
_cod_database_code 7150417

loop_
_symmetry_equiv_pos_as_xyz
'x, y, z'
'-x, y, -z'
'x+1/2, y+1/2, z'
'-x+1/2, y+1/2, -z'

loop_
_atom_site_label
_atom_site_type_symbol
_atom_site_fract_x
_atom_site_fract_y
_atom_site_fract_z
_atom_site_U_iso_or_equiv
_atom_site_adp_type
_atom_site_occupancy
_atom_site_symmetry_multiplicity
_atom_site_calc_flag
_atom_site_refinement_flags
_atom_site_disorder_assembly
_atom_site_disorder_group
C0T1 C 0.3001(4) 0.8166(17) 0.1094(4) 0.082(2) Uani 1 1 d . . .
H0T1 H 0.2879 0.9286 0.1476 0.122 Uiso 1 1 calc R . .
H0T2 H 0.2626 0.6996 0.0835 0.122 Uiso 1 1 calc R . .
H0T3 H 0.3092 0.9186 0.0667 0.122 Uiso 1 1 calc R . .
C0T2 C 0.3840(5) 0.4901(16) 0.0979(5) 0.093(3) Uani 1 1 d . . .
H0T4 H 0.4251 0.3969 0.1293 0.139 Uiso 1 1 calc R . .
H0T5 H 0.3929 0.5917 0.0550 0.139 Uiso 1 1 calc R . .
H0T6 H 0.3473 0.3697 0.0721 0.139 Uiso 1 1 calc R . .
C0T3 C 0.4224(4) 0.8374(16) 0.2055(5) 0.085(2) Uani 1 1 d . . .
H0T7 H 0.4619 0.7320 0.2342 0.127 Uiso 1 1 calc R . .
H0T8 H 0.4095 0.9365 0.2459 0.127 Uiso 1 1 calc R . .
H0T9 H 0.4339 0.9527 0.1675 0.127 Uiso 1 1 calc R . .
C0T4 C 0.3630(3) 0.6666(13) 0.1565(4) 0.0576(17) Uani 1 1 d . . .
O O 0.3478(2) 0.4836(7) 0.2146(3) 0.0565(12) Uani 1 1 d . . .
C0' C 0.3223(3) 0.5655(12) 0.2746(4) 0.0458(15) Uani 1 1 d . . .
O0 O 0.3124(2) 0.7884(8) 0.2874(3) 0.0643(13) Uani 1 1 d . . .
N1 N 0.3125(3) 0.3600(9) 0.3173(3) 0.0493(13) Uani 1 1 d . . .
H1 H 0.3310 0.2145 0.3120 0.059 Uiso 1 1 calc R . .
C1A C 0.2713(3) 0.3753(13) 0.3726(4) 0.0549(16) Uani 1 1 d . . .
H1A H 0.2667 0.5585 0.3849 0.066 Uiso 1 1 calc R . .
C1' C 0.3742(5) 0.368(3) 0.5071(5) 0.089(3) Uani 1 1 d . . .
O1 O 0.3789(4) 0.6015(18) 0.5144(4) 0.107(2) Uani 1 1 d . . .
C1B C 0.1993(4) 0.2674(15) 0.3296(4) 0.072(2) Uani 1 1 d . . .
H1B1 H 0.2035 0.0878 0.3151 0.086 Uiso 1 1 calc R . .
H1B2 H 0.1745 0.2707 0.3693 0.086 Uiso 1 1 calc R . .
C1G C 0.1579(3) 0.4069(15) 0.2525(5) 0.064(2) Uani 1 1 d . . .
C1D1 C 0.1188(4) 0.6206(19) 0.2572(6) 0.077(2) Uani 1 1 d . . .
H1D1 H 0.1189 0.6716 0.3101 0.093 Uiso 1 1 calc R . .
C1E1 C 0.0808(5) 0.758(2) 0.1905(8) 0.111(3) Uani 1 1 d . . .
H1E1 H 0.0549 0.8989 0.1974 0.134 Uiso 1 1 calc R . .
C1Z C 0.0803(6) 0.692(4) 0.1135(8) 0.126(4) Uani 1 1 d . . .
H1Z H 0.0537 0.7881 0.0672 0.152 Uiso 1 1 calc R . .
C1E2 C 0.1170(7) 0.492(3) 0.1015(6) 0.123(4) Uani 1 1 d . . .
H1E2 H 0.1168 0.4498 0.0478 0.147 Uiso 1 1 calc R . .
C1D2 C 0.1574(5) 0.343(2) 0.1744(6) 0.100(3) Uani 1 1 d . . .
H1D2 H 0.1832 0.2022 0.1675 0.120 Uiso 1 1 calc R . .
CB' C 0.3076(4) 0.2391(16) 0.4551(4) 0.074(2) Uani 1 1 d . . .
HB'1 H 0.3174 0.0622 0.4434 0.089 Uiso 1 1 calc R . .
HB'2 H 0.2767 0.2328 0.4876 0.089 Uiso 1 1 calc R . .
N2 N 0.4232(4) 0.192(2) 0.5451(4) 0.120(3) Uani 1 1 d . . .
H2 H 0.4144 0.0297 0.5354 0.144 Uiso 1 1 calc R . .
C2 C 0.4899(6) 0.271(4) 0.6015(6) 0.178(8) Uani 1 1 d . . .
H2A H 0.5177 0.1207 0.6232 0.266 Uiso 1 1 calc R . .
H2B H 0.4842 0.3678 0.6474 0.266 Uiso 1 1 calc R . .
H2C H 0.5122 0.3774 0.5718 0.266 Uiso 1 1 calc R . .

loop_
_atom_site_aniso_label
_atom_site_aniso_U_11
_atom_site_aniso_U_22
_atom_site_aniso_U_33
_atom_site_aniso_U_23
_atom_site_aniso_U_13
_atom_site_aniso_U_12
C0T1 0.091(5) 0.074(5) 0.076(5) 0.017(4) 0.023(4) 0.004(5)
C0T2 0.145(8) 0.061(5) 0.111(6) 0.015(5) 0.095(6) 0.012(5)
C0T3 0.075(5) 0.060(5) 0.123(6) 0.013(5) 0.039(5) -0.004(5)
C0T4 0.077(4) 0.036(3) 0.070(4) 0.004(4) 0.039(4) 0.001(4)
O 0.078(3) 0.037(2) 0.070(3) 0.004(2) 0.045(2) 0.000(2)
C0' 0.047(3) 0.039(4) 0.056(4) 0.001(3) 0.023(3) 0.007(3)
O0 0.094(3) 0.031(3) 0.084(3) -0.003(2) 0.051(3) 0.007(2)
N1 0.067(3) 0.027(3) 0.068(3) 0.005(2) 0.041(3) 0.014(2)
C1A 0.069(4) 0.038(3) 0.070(4) -0.004(3) 0.039(3) 0.005(3)
C1' 0.069(6) 0.162(10) 0.045(4) 0.040(6) 0.033(4) 0.041(7)
O1 0.102(5) 0.117(6) 0.092(5) -0.002(4) 0.021(4) -0.017(5)
C1B 0.072(5) 0.068(5) 0.091(5) 0.000(4) 0.049(4) -0.005(4)
C1G 0.048(4) 0.076(5) 0.073(5) -0.013(4) 0.027(4) -0.021(4)
C1D1 0.048(4) 0.094(7) 0.089(5) -0.006(5) 0.023(4) -0.005(4)
C1E1 0.077(6) 0.122(9) 0.124(8) 0.004(8) 0.020(6) -0.005(6)
C1Z 0.082(7) 0.180(14) 0.107(9) 0.009(10) 0.020(6) -0.018(9)
C1E2 0.131(10) 0.170(13) 0.069(6) -0.017(8) 0.036(7) -0.039(10)
C1D2 0.100(6) 0.114(8) 0.098(6) -0.027(7) 0.051(5) -0.013(7)
CB' 0.089(6) 0.077(6) 0.072(4) 0.026(4) 0.047(4) 0.034(4)
N2 0.105(6) 0.196(10) 0.066(4) 0.043(6) 0.037(4) 0.053(7)
C2 0.089(7) 0.34(2) 0.091(6) 0.033(12) 0.015(6) 0.018(12)

loop_
_atom_type_symbol
_atom_type_description
_atom_type_scat_dispersion_real
_atom_type_scat_dispersion_imag
_atom_type_scat_source
C C 0.0033 0.0000 'International Tables Vol C Tables 4.2.6.8 and 6.1.1.4'
H H 0.0000 0.0000 'International Tables Vol C Tables 4.2.6.8 and 6.1.1.4'
N N 0.0061 0.0000 'International Tables Vol C Tables 4.2.6.8 and 6.1.1.4'
O O 0.0106 0.0000 'International Tables Vol C Tables 4.2.6.8 and 6.1.1.4'

loop_
_geom_angle_atom_site_label_1
_geom_angle_atom_site_label_2
_geom_angle_atom_site_label_3
_geom_angle
_geom_angle_site_symmetry_1
_geom_angle_site_symmetry_3
_geom_angle_publ_flag
O C0T4 C0T1 110.5(5) . . ?
O C0T4 C0T2 102.7(5) . . ?
C0T1 C0T4 C0T2 110.7(6) . . ?
O C0T4 C0T3 109.1(5) . . ?
C0T1 C0T4 C0T3 112.6(6) . . ?
C0T2 C0T4 C0T3 110.8(6) . . ?
C0' O C0T4 121.4(5) . . ?
O0 C0' N1 126.8(5) . . ?
O0 C0' O 124.4(6) . . ?
N1 C0' O 108.8(5) . . ?
C0' N1 C1A 121.9(5) . . ?
N1 C1A CB' 110.6(5) . . ?
N1 C1A C1B 110.9(5) . . ?
CB' C1A C1B 111.5(6) . . ?
O1 C1' N2 127.0(12) . . ?
O1 C1' CB' 121.6(9) . . ?
N2 C1' CB' 111.3(12) . . ?
C1G C1B C1A 114.8(6) . . ?
C1D2 C1G C1D1 116.0(8) . . ?
C1D2 C1G C1B 123.3(8) . . ?
C1D1 C1G C1B 120.7(7) . . ?
C1E1 C1D1 C1G 124.1(9) . . ?
C1D1 C1E1 C1Z 119.4(12) . . ?
C1E2 C1Z C1E1 121.8(13) . . ?
C1Z C1E2 C1D2 118.2(10) . . ?
C1G C1D2 C1E2 120.6(10) . . ?
C1A CB' C1' 113.4(7) . . ?
C1' N2 C2 120.9(14) . . ?

loop_
_geom_bond_atom_site_label_1
_geom_bond_atom_site_label_2
_geom_bond_distance
_geom_bond_site_symmetry_2
_geom_bond_publ_flag
C0T1 C0T4 1.484(10) . ?
C0T2 C0T4 1.512(9) . ?
C0T3 C0T4 1.506(10) . ?
C0T4 O 1.469(7) . ?
O C0' 1.356(7) . ?
C0' O0 1.201(7) . ?
C0' N1 1.336(8) . ?
N1 C1A 1.459(7) . ?
C1A CB' 1.511(9) . ?
C1A C1B 1.515(9) . ?
C1' O1 1.214(14) . ?
C1' N2 1.346(13) . ?
C1' CB' 1.505(14) . ?
C1B C1G 1.478(10) . ?
C1G C1D2 1.355(10) . ?
C1G C1D1 1.383(11) . ?
C1D1 C1E1 1.337(12) . ?
C1E1 C1Z 1.340(15) . ?
C1Z C1E2 1.333(18) . ?
C1E2 C1D2 1.450(16) . ?
N2 C2 1.438(15) . ?

loop_
_geom_torsion_atom_site_label_1
_geom_torsion_atom_site_label_2
_geom_torsion_atom_site_label_3
_geom_torsion_atom_site_label_4
_geom_torsion
_geom_torsion_site_symmetry_1
_geom_torsion_site_symmetry_2
_geom_torsion_site_symmetry_3
_geom_torsion_site_symmetry_4
_geom_torsion_publ_flag
C0T1 C0T4 O C0' -57.4(7) . . . . ?
C0T2 C0T4 O C0' -175.5(6) . . . . ?
C0T3 C0T4 O C0' 66.9(7) . . . . ?
C0T4 O C0' O0 -2.6(9) . . . . ?
C0T4 O C0' N1 179.1(5) . . . . ?
O0 C0' N1 C1A 16.1(10) . . . . ?
O C0' N1 C1A -165.8(5) . . . . ?
C0' N1 C1A CB' -135.1(6) . . . . ?
C0' N1 C1A C1B 100.7(7) . . . . ?
N1 C1A C1B C1G -61.8(8) . . . . ?
CB' C1A C1B C1G 174.5(6) . . . . ?
C1A C1B C1G C1D2 90.8(9) . . . . ?
C1A C1B C1G C1D1 -86.7(7) . . . . ?
C1D2 C1G C1D1 C1E1 1.4(11) . . . . ?
C1B C1G C1D1 C1E1 179.1(8) . . . . ?
C1G C1D1 C1E1 C1Z -1.0(15) . . . . ?
C1D1 C1E1 C1Z C1E2 -0.2(18) . . . . ?
C1E1 C1Z C1E2 C1D2 0.9(19) . . . . ?
C1D1 C1G C1D2 C1E2 -0.7(12) . . . . ?
C1B C1G C1D2 C1E2 -178.3(8) . . . . ?
C1Z C1E2 C1D2 C1G -0.4(16) . . . . ?
N1 C1A CB' C1' 65.8(8) . . . . ?
C1B C1A CB' C1' -170.3(6) . . . . ?
O1 C1' CB' C1A 42.0(10) . . . . ?
N2 C1' CB' C1A -141.0(6) . . . . ?
O1 C1' N2 C2 0.1(13) . . . . ?
CB' C1' N2 C2 -176.7(7) . . . . ?

loop_
_cod_related_entry_id
_cod_related_entry_database
_cod_related_entry_code
1 ChemSpider 21188846
